data_4109227
loop_
_publ_author_name
'Sergiy V. Rosokha'
'Jay K. Kochi'

_publ_section_title
;
 Continuum of Outer- and Inner-Sphere Mechanisms for Organic Electron
 Transfer. Steric Modulation of the Precursor Complex in Paramagnetic
 (Ion-Radical) Self-Exchanges
;
_journal_name_full 'Journal of the American Chemical Society'
_journal_page_first 3683
_journal_page_last 3697
_journal_paper_doi 10.1021/ja069149m
_journal_volume 129
_journal_year 2007
_chemical_formula_moiety 'C13 H36 B11, C16 H26 O2'
_chemical_formula_sum 'C29 H62 B11 O2'
_chemical_formula_weight 561.70
_chemical_name_systematic
; 
 ? 
;
_space_group_IT_number 2
_symmetry_cell_setting triclinic
_symmetry_space_group_name_Hall '-P 1'
_symmetry_space_group_name_H-M 'P -1'
_atom_sites_solution_hydrogens geom
_atom_sites_solution_primary direct
_atom_sites_solution_secondary difmap
_audit_creation_method SHELXL-97
_cell_angle_alpha 106.772(9)
_cell_angle_beta 106.409(8)
_cell_angle_gamma 95.298(9)
_cell_formula_units_Z 1
_cell_length_a 9.466(4)
_cell_length_b 9.920(4)
_cell_length_c 10.639(5)
_cell_measurement_reflns_used 2196
_cell_measurement_temperature 173(2)
_cell_measurement_theta_max 17.20
_cell_measurement_theta_min 2.88
_cell_volume 901.0(7)
_computing_cell_refinement 'SAINT V6.28 (BrukerAXS, 1997-2001)'
_computing_data_collection 'SMART V5.630 (BrukerAXS, 1997-2001)'
_computing_data_reduction 'SAINT & SADABS V2.06 (Sheldrick, 2000)'
_computing_molecular_graphics 'XP V5.06 (BrukerAXS, 1997-99)'
_computing_publication_material 'SHELXL-93, XCIF V5.05 (BrukerAXS, 1997-99)'
_computing_structure_refinement 'SHELXTL v. 6.14 (Sheldrick, 2001)'
_computing_structure_solution 'SHELXTL v. 6.14 (Sheldrick, 2001)'
_diffrn_ambient_temperature 173(2)
_diffrn_measured_fraction_theta_full 0.952
_diffrn_measured_fraction_theta_max 0.952
_diffrn_measurement_device 'Siemens SMART'
_diffrn_measurement_method
;
\w-scan, frame range 0.3 deg, hemisphere
;
_diffrn_radiation_monochromator graphite
_diffrn_radiation_source 'fine-focus sealed tube'
_diffrn_radiation_type MoK\a
_diffrn_radiation_wavelength 0.71073
_diffrn_reflns_av_R_equivalents 0.0603
_diffrn_reflns_av_sigmaI/netI 0.0779
_diffrn_reflns_limit_h_max 13
_diffrn_reflns_limit_h_min -13
_diffrn_reflns_limit_k_max 13
_diffrn_reflns_limit_k_min -13
_diffrn_reflns_limit_l_max 15
_diffrn_reflns_limit_l_min -14
_diffrn_reflns_number 13392
_diffrn_reflns_theta_full 30.57
_diffrn_reflns_theta_max 30.57
_diffrn_reflns_theta_min 2.11
_diffrn_standards_decay_% 0
_diffrn_standards_interval_count 0
_diffrn_standards_interval_time 0
_diffrn_standards_number none
_exptl_absorpt_coefficient_mu 0.057
_exptl_absorpt_correction_type none
_exptl_crystal_colour black
_exptl_crystal_density_diffrn 1.035
_exptl_crystal_description plate
_exptl_crystal_F_000 307
_exptl_crystal_size_max 0.25
_exptl_crystal_size_mid 0.20
_exptl_crystal_size_min 0.10
_refine_diff_density_max 0.367
_refine_diff_density_min -0.226
_refine_diff_density_rms 0.061
_refine_ls_extinction_method none
_refine_ls_goodness_of_fit_ref 1.231
_refine_ls_hydrogen_treatment constr
_refine_ls_matrix_type full
_refine_ls_number_parameters 219
_refine_ls_number_reflns 5278
_refine_ls_number_restraints 0
_refine_ls_restrained_S_all 1.231
_refine_ls_R_factor_all 0.1122
_refine_ls_R_factor_gt 0.0709
_refine_ls_shift/su_max 0.013
_refine_ls_shift/su_mean 0.000
_refine_ls_structure_factor_coef Fsqd
_refine_ls_weighting_details 'calc w=1/[\s^2^(Fo^2^)+(0.0700P)^2^+0.0000P] where P=(Fo^2^+2Fc^2^)/3'
_refine_ls_weighting_scheme calc
_refine_ls_wR_factor_gt 0.1749
_refine_ls_wR_factor_ref 0.1955
_reflns_number_gt 3290
_reflns_number_total 5278
_reflns_threshold_expression >2sigma(I)
_cod_data_source_file ja069149msi20061220_055513.cif
_cod_data_source_block alm02
_cod_database_code 4109227

loop_
_symmetry_equiv_pos_as_xyz
'x, y, z'
'-x, -y, -z'

loop_
_atom_site_label
_atom_site_type_symbol
_atom_site_fract_x
_atom_site_fract_y
_atom_site_fract_z
_atom_site_U_iso_or_equiv
_atom_site_adp_type
_atom_site_occupancy
_atom_site_symmetry_multiplicity
_atom_site_calc_flag
_atom_site_refinement_flags
_atom_site_disorder_assembly
_atom_site_disorder_group
O1 O 1.13004(14) 0.78337(13) 0.05367(13) 0.0364(3) Uani 1 1 d . . .
C1 C 0.90363(18) 1.05060(18) 0.07169(17) 0.0276(4) Uani 1 1 d . . .
H1 H 0.8378 1.0888 0.1195 0.033 Uiso 1 1 calc R . .
C2 C 0.96551(17) 0.93881(17) 0.09891(16) 0.0249(4) Uani 1 1 d . . .
C3 C 1.06618(18) 0.88840(17) 0.02488(17) 0.0259(4) Uani 1 1 d . . .
C4 C 1.2316(3) 0.7234(2) -0.0165(3) 0.0535(6) Uani 1 1 d . . .
H4A H 1.1784 0.6827 -0.1165 0.080 Uiso 1 1 calc R . .
H4B H 1.2690 0.6478 0.0184 0.080 Uiso 1 1 calc R . .
H4C H 1.3161 0.7989 0.0011 0.080 Uiso 1 1 calc R . .
C5 C 0.92916(19) 0.87126(18) 0.20153(18) 0.0304(4) Uani 1 1 d . . .
C6 C 1.0716(2) 0.8937(2) 0.32507(19) 0.0404(5) Uani 1 1 d . . .
H6A H 1.1472 0.8474 0.2915 0.061 Uiso 1 1 calc R . .
H6B H 1.0471 0.8514 0.3907 0.061 Uiso 1 1 calc R . .
H6C H 1.1113 0.9966 0.3716 0.061 Uiso 1 1 calc R . .
C7 C 0.8638(2) 0.7103(2) 0.1284(2) 0.0418(5) Uani 1 1 d . . .
H7A H 0.7749 0.6973 0.0485 0.063 Uiso 1 1 calc R . .
H7B H 0.8358 0.6694 0.1935 0.063 Uiso 1 1 calc R . .
H7C H 0.9392 0.6617 0.0967 0.063 Uiso 1 1 calc R . .
C8 C 0.8147(3) 0.9420(3) 0.2601(2) 0.0517(6) Uani 1 1 d . . .
H8A H 0.8545 1.0448 0.3071 0.078 Uiso 1 1 calc R . .
H8B H 0.7945 0.8985 0.3266 0.078 Uiso 1 1 calc R . .
H8C H 0.7214 0.9282 0.1843 0.078 Uiso 1 1 calc R . .
B1 B 0.4178(2) 0.3416(2) 0.3735(2) 0.0282(4) Uani 1 1 d . . .
B2 B 0.5149(2) 0.4846(2) 0.3417(2) 0.0272(4) Uani 1 1 d . . .
B3 B 0.4945(2) 0.6480(2) 0.4518(2) 0.0277(4) Uani 1 1 d . . .
B4 B 0.3841(8) 0.6085(8) 0.5528(7) 0.0123(13) Uani 0.50 1 d P . 1
C9B C 0.2712(13) 0.7033(10) 0.6040(13) 0.043(3) Uani 0.50 1 d P A 1
H9B1 H 0.2174 0.7383 0.5302 0.064 Uiso 0.50 1 calc PR A 1
H9B2 H 0.3277 0.7850 0.6868 0.064 Uiso 0.50 1 calc PR A 1
H9B3 H 0.1990 0.6447 0.6265 0.064 Uiso 0.50 1 calc PR A 1
C15 C 0.3888(12) 0.5995(12) 0.5460(11) 0.054(3) Uani 0.50 1 d P . 2
C9A C 0.2842(13) 0.7068(12) 0.5976(14) 0.049(3) Uani 0.50 1 d P B 2
H9A1 H 0.2971 0.7204 0.6954 0.073 Uiso 0.50 1 calc PR B 2
H9A2 H 0.1790 0.6660 0.5417 0.073 Uiso 0.50 1 calc PR B 2
H9A3 H 0.3126 0.7995 0.5871 0.073 Uiso 0.50 1 calc PR B 2
B5 B 0.3379(2) 0.4175(2) 0.5019(2) 0.0268(4) Uani 1 1 d . . .
B6 B 0.3417(2) 0.4988(2) 0.3747(2) 0.0261(4) Uani 1 1 d . . .
C10 C 0.1817(2) 0.3425(2) 0.5045(2) 0.0411(5) Uani 1 1 d . . .
H10A H 0.1139 0.2962 0.4092 0.062 Uiso 1 1 calc R . .
H10B H 0.1362 0.4152 0.5552 0.062 Uiso 1 1 calc R . .
H10C H 0.1997 0.2704 0.5506 0.062 Uiso 1 1 calc R . .
C11 C 0.3426(2) 0.1909(2) 0.2541(2) 0.0451(5) Uani 1 1 d . . .
H11A H 0.3646 0.1914 0.1696 0.068 Uiso 1 1 calc R . .
H11B H 0.2338 0.1747 0.2350 0.068 Uiso 1 1 calc R . .
H11C H 0.3832 0.1140 0.2845 0.068 Uiso 1 1 calc R . .
C12 C 0.5314(2) 0.4689(2) 0.19145(19) 0.0396(5) Uani 1 1 d . . .
H12A H 0.4669 0.5257 0.1478 0.059 Uiso 1 1 calc R . .
H12B H 0.5012 0.3679 0.1328 0.059 Uiso 1 1 calc R . .
H12C H 0.6360 0.5036 0.2025 0.059 Uiso 1 1 calc R . .
C13 C 0.4885(2) 0.7877(2) 0.4073(2) 0.0467(5) Uani 1 1 d . . .
H13A H 0.5900 0.8444 0.4391 0.070 Uiso 1 1 calc R . .
H13B H 0.4246 0.8453 0.4494 0.070 Uiso 1 1 calc R . .
H13C H 0.4470 0.7598 0.3060 0.070 Uiso 1 1 calc R . .
C14 C 0.1909(2) 0.4983(2) 0.2599(2) 0.0391(5) Uani 1 1 d . . .
H14A H 0.1210 0.5402 0.3054 0.059 Uiso 1 1 calc R . .
H14B H 0.1451 0.3995 0.1998 0.059 Uiso 1 1 calc R . .
H14C H 0.2138 0.5550 0.2040 0.059 Uiso 1 1 calc R . .

loop_
_atom_site_aniso_label
_atom_site_aniso_U_11
_atom_site_aniso_U_22
_atom_site_aniso_U_33
_atom_site_aniso_U_23
_atom_site_aniso_U_13
_atom_site_aniso_U_12
O1 0.0441(7) 0.0384(7) 0.0419(8) 0.0229(6) 0.0233(6) 0.0201(6)
C1 0.0270(8) 0.0318(9) 0.0261(9) 0.0091(7) 0.0119(7) 0.0062(7)
C2 0.0251(8) 0.0261(8) 0.0209(8) 0.0067(6) 0.0061(6) 0.0007(6)
C3 0.0273(8) 0.0225(8) 0.0262(8) 0.0078(6) 0.0064(7) 0.0045(6)
C4 0.0680(15) 0.0600(14) 0.0659(15) 0.0382(12) 0.0446(13) 0.0431(12)
C5 0.0371(9) 0.0313(9) 0.0282(9) 0.0135(7) 0.0152(8) 0.0054(7)
C6 0.0522(12) 0.0394(10) 0.0262(9) 0.0128(8) 0.0069(9) 0.0032(9)
C7 0.0472(11) 0.0385(10) 0.0386(11) 0.0164(9) 0.0125(9) -0.0050(9)
C8 0.0646(14) 0.0650(14) 0.0607(14) 0.0427(12) 0.0450(12) 0.0309(12)
B1 0.0247(9) 0.0265(9) 0.0295(10) 0.0067(8) 0.0064(8) 0.0020(7)
B2 0.0248(9) 0.0299(9) 0.0261(10) 0.0087(8) 0.0080(7) 0.0039(7)
B3 0.0259(9) 0.0268(9) 0.0297(10) 0.0091(8) 0.0086(8) 0.0033(7)
B4 0.010(2) 0.013(3) 0.008(2) 0.0019(19) -0.0031(19) -0.002(2)
C9B 0.046(5) 0.036(4) 0.047(6) 0.006(4) 0.015(4) 0.035(4)
C15 0.052(5) 0.050(6) 0.068(6) 0.016(4) 0.032(4) 0.019(4)
C9A 0.033(4) 0.067(6) 0.041(5) 0.018(5) 0.009(4) -0.007(3)
B5 0.0238(9) 0.0279(9) 0.0280(10) 0.0091(8) 0.0081(7) 0.0027(7)
B6 0.0232(8) 0.0286(9) 0.0264(10) 0.0093(8) 0.0080(7) 0.0038(7)
C10 0.0307(9) 0.0477(11) 0.0422(11) 0.0161(9) 0.0096(8) -0.0028(8)
C11 0.0433(11) 0.0346(10) 0.0432(12) 0.0005(9) 0.0080(9) -0.0020(8)
C12 0.0329(9) 0.0551(12) 0.0313(10) 0.0135(9) 0.0130(8) 0.0044(9)
C13 0.0455(11) 0.0404(11) 0.0573(14) 0.0245(10) 0.0138(10) 0.0053(9)
C14 0.0310(9) 0.0486(11) 0.0349(10) 0.0149(9) 0.0055(8) 0.0068(8)

loop_
_atom_type_symbol
_atom_type_description
_atom_type_scat_dispersion_real
_atom_type_scat_dispersion_imag
_atom_type_scat_source
C C 0.0033 0.0016 'International Tables Vol C Tables 4.2.6.8 and 6.1.1.4'
H H 0.0000 0.0000 'International Tables Vol C Tables 4.2.6.8 and 6.1.1.4'
B B 0.0013 0.0007 'International Tables Vol C Tables 4.2.6.8 and 6.1.1.4'
O O 0.0106 0.0060 'International Tables Vol C Tables 4.2.6.8 and 6.1.1.4'

loop_
_geom_angle_atom_site_label_1
_geom_angle_atom_site_label_2
_geom_angle_atom_site_label_3
_geom_angle
_geom_angle_site_symmetry_1
_geom_angle_site_symmetry_3
C3 O1 C4 120.59(14) . .
C2 C1 C3 122.51(16) . 2_775
C2 C1 H1 118.7 . .
C3 C1 H1 118.7 2_775 .
C1 C2 C3 115.71(14) . .
C1 C2 C5 122.05(15) . .
C3 C2 C5 122.23(15) . .
O1 C3 C1 122.09(15) . 2_775
O1 C3 C2 116.14(14) . .
C1 C3 C2 121.76(15) 2_775 .
O1 C4 H4A 109.5 . .
O1 C4 H4B 109.5 . .
H4A C4 H4B 109.5 . .
O1 C4 H4C 109.5 . .
H4A C4 H4C 109.5 . .
H4B C4 H4C 109.5 . .
C8 C5 C2 110.87(14) . .
C8 C5 C7 108.37(16) . .
C2 C5 C7 110.15(14) . .
C8 C5 C6 107.16(16) . .
C2 C5 C6 110.02(14) . .
C7 C5 C6 110.22(15) . .
C5 C6 H6A 109.5 . .
C5 C6 H6B 109.5 . .
H6A C6 H6B 109.5 . .
C5 C6 H6C 109.5 . .
H6A C6 H6C 109.5 . .
H6B C6 H6C 109.5 . .
C5 C7 H7A 109.5 . .
C5 C7 H7B 109.5 . .
H7A C7 H7B 109.5 . .
C5 C7 H7C 109.5 . .
H7A C7 H7C 109.5 . .
H7B C7 H7C 109.5 . .
C5 C8 H8A 109.5 . .
C5 C8 H8B 109.5 . .
H8A C8 H8B 109.5 . .
C5 C8 H8C 109.5 . .
H8A C8 H8C 109.5 . .
H8B C8 H8C 109.5 . .
C11 B1 C15 124.0(4) . 2_666
C11 B1 B5 122.41(15) . .
C15 B1 B5 105.1(4) 2_666 .
C11 B1 B4 120.3(3) . 2_666
C15 B1 B4 3.7(7) 2_666 2_666
B5 B1 B4 108.5(3) . 2_666
C11 B1 B6 122.19(15) . .
C15 B1 B6 105.7(4) 2_666 .
B5 B1 B6 60.08(11) . .
B4 B1 B6 108.7(3) 2_666 .
C11 B1 B3 121.25(15) . 2_666
C15 B1 B3 58.8(4) 2_666 2_666
B5 B1 B3 59.85(11) . 2_666
B4 B1 B3 60.5(3) 2_666 2_666
B6 B1 B3 108.23(14) . 2_666
C11 B1 B2 121.55(16) . .
C15 B1 B2 59.3(4) 2_666 .
B5 B1 B2 107.90(14) . .
B4 B1 B2 60.2(2) 2_666 .
B6 B1 B2 60.03(11) . .
B3 B1 B2 108.22(13) 2_666 .
C12 B2 C15 124.2(4) . 2_666
C12 B2 B3 122.15(15) . .
C15 B2 B3 104.9(4) 2_666 .
C12 B2 B5 121.75(15) . 2_666
C15 B2 B5 58.1(3) 2_666 2_666
B3 B2 B5 59.72(11) . 2_666
C12 B2 B6 122.37(15) . .
C15 B2 B6 105.5(4) 2_666 .
B3 B2 B6 60.43(11) . .
B5 B2 B6 107.81(14) 2_666 .
C12 B2 B1 121.95(15) . .
C15 B2 B1 59.3(4) 2_666 .
B3 B2 B1 107.92(14) . .
B5 B2 B1 107.34(14) 2_666 .
B6 B2 B1 59.73(11) . .
C12 B2 B4 120.7(3) . 2_666
C15 B2 B4 3.7(7) 2_666 2_666
B3 B2 B4 108.4(3) . 2_666
B5 B2 B4 60.2(2) 2_666 2_666
B6 B2 B4 108.0(3) . 2_666
B1 B2 B4 59.6(2) . 2_666
C13 B3 C15 124.1(4) . .
C13 B3 B5 122.26(15) . 2_666
C15 B3 B5 105.6(4) . 2_666
C13 B3 B2 121.87(16) . .
C15 B3 B2 105.3(4) . .
B5 B3 B2 60.41(11) 2_666 .
C13 B3 B1 121.55(15) . 2_666
C15 B3 B1 59.7(3) . 2_666
B5 B3 B1 59.62(11) 2_666 2_666
B2 B3 B1 108.24(14) . 2_666
C13 B3 B6 121.56(15) . .
C15 B3 B6 58.2(3) . .
B5 B3 B6 108.11(14) 2_666 .
B2 B3 B6 60.12(11) . .
B1 B3 B6 107.98(13) 2_666 .
C13 B3 B4 121.0(3) . .
C15 B3 B4 3.3(6) . .
B5 B3 B4 107.6(3) 2_666 .
B2 B3 B4 108.6(3) . .
B1 B3 B4 59.7(2) 2_666 .
B6 B3 B4 60.4(2) . .
C9B B4 B1 123.6(6) . 2_666
C9B B4 B2 119.9(6) . 2_666
B1 B4 B2 60.2(2) 2_666 2_666
C9B B4 B5 119.6(6) . .
B1 B4 B5 107.3(5) 2_666 .
B2 B4 B5 59.7(3) 2_666 .
C9B B4 B3 125.1(6) . .
B1 B4 B3 59.8(3) 2_666 .
B2 B4 B3 107.7(5) 2_666 .
B5 B4 B3 106.7(5) . .
C9B B4 B6 122.1(6) . .
B1 B4 B6 107.5(5) 2_666 .
B2 B4 B6 107.3(5) 2_666 .
B5 B4 B6 59.1(3) . .
B3 B4 B6 59.7(3) . .
C9A C15 B6 120.5(8) . .
C9A C15 B5 121.7(8) . .
B6 C15 B5 62.3(4) . .
C9A C15 B3 117.6(8) . .
B6 C15 B3 62.5(4) . .
B5 C15 B3 112.9(7) . .
C9A C15 B1 116.4(7) . 2_666
B6 C15 B1 112.9(7) . 2_666
B5 C15 B1 112.1(6) . 2_666
B3 C15 B1 61.5(4) . 2_666
C9A C15 B2 118.6(8) . 2_666
B6 C15 B2 113.1(6) . 2_666
B5 C15 B2 61.8(4) . 2_666
B3 C15 B2 112.1(6) . 2_666
B1 C15 B2 61.4(4) 2_666 2_666
C15 C9A H9A1 109.5 . .
C15 C9A H9A2 109.5 . .
H9A1 C9A H9A2 109.5 . .
C15 C9A H9A3 109.5 . .
H9A1 C9A H9A3 109.5 . .
H9A2 C9A H9A3 109.5 . .
C10 B5 C15 122.7(4) . .
C10 B5 B1 122.34(15) . .
C15 B5 B1 106.0(4) . .
C10 B5 B3 122.55(15) . 2_666
C15 B5 B3 106.5(4) . 2_666
B1 B5 B3 60.53(11) . 2_666
C10 B5 B6 120.50(15) . .
C15 B5 B6 58.8(4) . .
B1 B5 B6 60.34(11) . .
B3 B5 B6 108.98(14) 2_666 .
C10 B5 B2 121.13(16) . 2_666
C15 B5 B2 60.0(4) . 2_666
B1 B5 B2 108.53(13) . 2_666
B3 B5 B2 59.87(11) 2_666 2_666
B6 B5 B2 108.88(13) . 2_666
C10 B5 B4 119.9(3) . .
C15 B5 B4 3.0(7) . .
B1 B5 B4 108.9(3) . .
B3 B5 B4 108.4(3) 2_666 .
B6 B5 B4 60.7(2) . .
B2 B5 B4 60.1(2) 2_666 .
C14 B6 C15 123.1(4) . .
C14 B6 B5 120.96(14) . .
C15 B6 B5 58.9(4) . .
C14 B6 B1 122.43(15) . .
C15 B6 B1 105.4(4) . .
B5 B6 B1 59.58(11) . .
C14 B6 B2 123.26(15) . .
C15 B6 B2 105.6(4) . .
B5 B6 B2 107.68(13) . .
B1 B6 B2 60.24(11) . .
C14 B6 B3 122.38(15) . .
C15 B6 B3 59.3(4) . .
B5 B6 B3 107.59(13) . .
B1 B6 B3 107.54(13) . .
B2 B6 B3 59.45(11) . .
C14 B6 B4 120.6(3) . .
C15 B6 B4 2.6(6) . .
B5 B6 B4 60.1(2) . .
B1 B6 B4 107.8(3) . .
B2 B6 B4 107.6(3) . .
B3 B6 B4 59.9(2) . .
B5 C10 H10A 109.5 . .
B5 C10 H10B 109.5 . .
H10A C10 H10B 109.5 . .
B5 C10 H10C 109.5 . .
H10A C10 H10C 109.5 . .
H10B C10 H10C 109.5 . .
B1 C11 H11A 109.5 . .
B1 C11 H11B 109.5 . .
H11A C11 H11B 109.5 . .
B1 C11 H11C 109.5 . .
H11A C11 H11C 109.5 . .
H11B C11 H11C 109.5 . .
B2 C12 H12A 109.5 . .
B2 C12 H12B 109.5 . .
H12A C12 H12B 109.5 . .
B2 C12 H12C 109.5 . .
H12A C12 H12C 109.5 . .
H12B C12 H12C 109.5 . .
B3 C13 H13A 109.5 . .
B3 C13 H13B 109.5 . .
H13A C13 H13B 109.5 . .
B3 C13 H13C 109.5 . .
H13A C13 H13C 109.5 . .
H13B C13 H13C 109.5 . .
B6 C14 H14A 109.5 . .
B6 C14 H14B 109.5 . .
H14A C14 H14B 109.5 . .
B6 C14 H14C 109.5 . .
H14A C14 H14C 109.5 . .
H14B C14 H14C 109.5 . .

loop_
_geom_bond_atom_site_label_1
_geom_bond_atom_site_label_2
_geom_bond_distance
_geom_bond_site_symmetry_2
O1 C3 1.3194(19) .
O1 C4 1.446(2) .
C1 C2 1.366(2) .
C1 C3 1.413(2) 2_775
C1 H1 0.9500 .
C2 C3 1.436(2) .
C2 C5 1.533(2) .
C3 C1 1.413(2) 2_775
C4 H4A 0.9800 .
C4 H4B 0.9800 .
C4 H4C 0.9800 .
C5 C8 1.525(3) .
C5 C7 1.538(2) .
C5 C6 1.540(3) .
C6 H6A 0.9800 .
C6 H6B 0.9800 .
C6 H6C 0.9800 .
C7 H7A 0.9800 .
C7 H7B 0.9800 .
C7 H7C 0.9800 .
C8 H8A 0.9800 .
C8 H8B 0.9800 .
C8 H8C 0.9800 .
B1 C11 1.597(3) .
B1 C15 1.747(11) 2_666
B1 B5 1.761(3) .
B1 B4 1.775(7) 2_666
B1 B6 1.775(3) .
B1 B3 1.777(3) 2_666
B1 B2 1.784(3) .
B2 C12 1.614(3) .
B2 C15 1.747(11) 2_666
B2 B3 1.768(3) .
B2 B5 1.778(3) 2_666
B2 B6 1.780(3) .
B2 B4 1.784(7) 2_666
B3 C13 1.589(3) .
B3 C15 1.731(12) .
B3 B5 1.766(3) 2_666
B3 B1 1.777(3) 2_666
B3 B6 1.786(3) .
B3 B4 1.789(8) .
B4 C9B 1.594(13) .
B4 B1 1.775(7) 2_666
B4 B2 1.784(7) 2_666
B4 B5 1.788(8) .
B4 B6 1.799(8) .
C9B H9B1 0.9800 .
C9B H9B2 0.9800 .
C9B H9B3 0.9800 .
C15 C9A 1.606(16) .
C15 B6 1.711(11) .
C15 B5 1.713(11) .
C15 B1 1.747(11) 2_666
C15 B2 1.747(11) 2_666
C9A H9A1 0.9800 .
C9A H9A2 0.9800 .
C9A H9A3 0.9800 .
B5 C10 1.603(3) .
B5 B3 1.765(3) 2_666
B5 B6 1.770(3) .
B5 B2 1.778(3) 2_666
B6 C14 1.594(3) .
C10 H10A 0.9800 .
C10 H10B 0.9800 .
C10 H10C 0.9800 .
C11 H11A 0.9800 .
C11 H11B 0.9800 .
C11 H11C 0.9800 .
C12 H12A 0.9800 .
C12 H12B 0.9800 .
C12 H12C 0.9800 .
C13 H13A 0.9800 .
C13 H13B 0.9800 .
C13 H13C 0.9800 .
C14 H14A 0.9800 .
C14 H14B 0.9800 .
C14 H14C 0.9800 .
